data_7029738
loop_
_publ_author_name
'Mol\<canov, Kre\<simir'
'Juri\'c, Marijana'
'Koji\'c-Prodi\'c, Biserka'

_publ_section_title
;
 A novel type of coordination mode of chloranilic acid leading to the
 formation of polymeric coordination ribbon in the series of mixed-ligand
 copper(ii) complexes with 1,10-phenanthroline.
;
_journal_issue 19
_journal_name_full 'Dalton transactions (Cambridge, England : 2003)'
_journal_page_first 7208
_journal_page_last 7218
_journal_paper_doi 10.1039/c3dt53332h
_journal_volume 43
_journal_year 2014
_chemical_absolute_configuration unk
_chemical_formula_sum 'C18 H11 Cl2 Cu N2 O5.5'
_chemical_formula_weight 477.74
_space_group_IT_number 4
_symmetry_cell_setting monoclinic
_symmetry_space_group_name_Hall 'P 2yb'
_symmetry_space_group_name_H-M 'P 1 21 1'
_audit_creation_date 2013-03-06T14:47:11-00:00
_audit_creation_method 'WinGX routine CIF_UPDATE'
_cell_angle_alpha 90
_cell_angle_beta 96.8220(10)
_cell_angle_gamma 90
_cell_formula_units_Z 4
_cell_length_a 9.53230(10)
_cell_length_b 18.0066(2)
_cell_length_c 10.39350(10)
_cell_measurement_reflns_used 7348
_cell_measurement_temperature 293(2)
_cell_measurement_theta_max 75.6717
_cell_measurement_theta_min 4.2805
_cell_volume 1771.35(3)
_computing_cell_refinement
;
        CrysAlisPro, Agilent Technologies,
        Version 1.171.35.21 (release 20-01-2012 CrysAlis171 .NET)
        (compiled Jan 23 2012,18:06:46)
;
_computing_data_collection
;
        CrysAlisPro, Agilent Technologies,
        Version 1.171.35.21 (release 20-01-2012 CrysAlis171 .NET)
        (compiled Jan 23 2012,18:06:46)
;
_computing_data_reduction
;
        CrysAlisPro, Agilent Technologies,
        Version 1.171.35.21 (release 20-01-2012 CrysAlis171 .NET)
        (compiled Jan 23 2012,18:06:46)
;
_computing_molecular_graphics 'Ortep-3 for Windows (Farrugia, 1997)'
_computing_publication_material 'WinGX publication routines (Farrugia, 1999)'
_computing_structure_refinement 'SHELXL-97 (Sheldrick, 1997)'
_computing_structure_solution 'SHELXS-97 (Sheldrick, 1997)'
_diffrn_ambient_temperature 293(2)
_diffrn_measured_fraction_theta_full 0.988
_diffrn_measured_fraction_theta_max 0.988
_diffrn_measurement_device_type 'Xcalibur, Ruby, Nova'
_diffrn_measurement_method 'CCD, \w scans'
_diffrn_radiation_probe x-ray
_diffrn_radiation_type CuK\a
_diffrn_radiation_wavelength 1.54179
_diffrn_reflns_av_R_equivalents 0.0215
_diffrn_reflns_limit_h_max 7
_diffrn_reflns_limit_h_min -11
_diffrn_reflns_limit_k_max 19
_diffrn_reflns_limit_k_min -22
_diffrn_reflns_limit_l_max 12
_diffrn_reflns_limit_l_min -13
_diffrn_reflns_number 8683
_diffrn_reflns_theta_full 75.85
_diffrn_reflns_theta_max 75.85
_diffrn_reflns_theta_min 4.28
_exptl_absorpt_coefficient_mu 4.876
_exptl_absorpt_correction_T_max 1
_exptl_absorpt_correction_T_min 0.31059
_exptl_absorpt_correction_type multi-scan
_exptl_crystal_colour 'pale purple'
_exptl_crystal_density_diffrn 1.791
_exptl_crystal_density_method 'not measured'
_exptl_crystal_description plate
_exptl_crystal_F_000 960
_exptl_crystal_size_max 0.2
_exptl_crystal_size_mid 0.18
_exptl_crystal_size_min 0.02
_refine_diff_density_max 0.425
_refine_diff_density_min -0.453
_refine_ls_abs_structure_details 'Flack H D (1983), Acta Cryst. A39, 876-881'
_refine_ls_abs_structure_Flack 0.022(11)
_refine_ls_extinction_method none
_refine_ls_goodness_of_fit_ref 1.071
_refine_ls_hydrogen_treatment mixed
_refine_ls_matrix_type full
_refine_ls_number_parameters 534
_refine_ls_number_reflns 5400
_refine_ls_number_restraints 11
_refine_ls_restrained_S_all 1.071
_refine_ls_R_factor_gt 0.0273
_refine_ls_shift/su_max 0.002
_refine_ls_structure_factor_coef Fsqd
_refine_ls_weighting_details 'calc w=1/[\s^2^(Fo^2^)+(0.0457P)^2^+0.0418P] where P=(Fo^2^+2Fc^2^)/3'
_refine_ls_weighting_scheme calc
_refine_ls_wR_factor_ref 0.0716
_reflns_number_gt 5287
_reflns_number_total 5400
_reflns_threshold_expression >2sigma(I)
_cod_data_source_file c3dt53332h1.cif
_cod_data_source_block proba_1-13
_cod_depositor_comments
;Adding full bibliography for
 ./tmp-cod-update-bibliographies-12899/cifs/7029738.cif.
;
_cod_database_code 7029738

loop_
_symmetry_equiv_pos_as_xyz
'x, y, z'
'-x, y+1/2, -z'

loop_
_atom_site_label
_atom_site_type_symbol
_atom_site_fract_x
_atom_site_fract_y
_atom_site_fract_z
_atom_site_U_iso_or_equiv
_atom_site_adp_type
_atom_site_occupancy
_atom_site_calc_flag
_atom_site_refinement_flags
Cu1A Cu 0.92548(3) 1.00062(2) 0.97118(3) 0.03547(9) Uani 1 d .
Cl1A Cl 0.53016(7) 1.17537(4) 0.85302(7) 0.04462(14) Uani 1 d .
Cl2A Cl 0.52210(7) 0.82665(4) 0.94074(9) 0.05501(18) Uani 1 d .
O1A O 0.7723(2) 0.92886(12) 0.9583(2) 0.0435(4) Uani 1 d .
O2A O 0.77527(19) 1.07213(11) 0.91717(19) 0.0371(4) Uani 1 d .
O3A O 0.28155(19) 1.07120(12) 0.8132(2) 0.0424(4) Uani 1 d .
O4A O 0.2807(2) 0.92542(13) 0.8511(2) 0.0482(5) Uani 1 d .
C1A C 0.6517(3) 0.95851(15) 0.9244(2) 0.0325(5) Uani 1 d .
C2A C 0.6528(2) 1.04197(15) 0.9021(2) 0.0303(4) Uani 1 d .
C3A C 0.5278(3) 1.07983(14) 0.8712(2) 0.0323(5) Uani 1 d .
C4A C 0.3969(3) 1.04236(15) 0.8473(2) 0.0322(5) Uani 1 d .
C5A C 0.3948(3) 0.95684(15) 0.8685(2) 0.0335(5) Uani 1 d .
C6A C 0.5255(3) 0.92074(15) 0.9099(3) 0.0365(5) Uani 1 d .
N1A N 1.0650(2) 0.93130(14) 1.0693(2) 0.0368(4) Uani 1 d .
N2A N 1.0732(2) 1.07670(14) 1.0309(2) 0.0362(4) Uani 1 d .
C7A C 1.0584(3) 0.85839(18) 1.0831(3) 0.0482(7) Uani 1 d .
H7A H 0.9771 0.8335 1.0486 0.058 Uiso 1 calc R
C8A C 1.1704(4) 0.81760(19) 1.1483(4) 0.0579(8) Uani 1 d .
H8A H 1.1635 0.7663 1.1556 0.069 Uiso 1 calc R
C9A C 1.2889(3) 0.85331(19) 1.2007(3) 0.0492(7) Uani 1 d .
H9A H 1.3638 0.8265 1.2434 0.059 Uiso 1 calc R
C10A C 1.2984(3) 0.93107(17) 1.1903(2) 0.0388(5) Uani 1 d .
C11A C 1.1833(3) 0.96749(15) 1.1217(2) 0.0338(5) Uani 1 d .
C12A C 1.1870(2) 1.04611(15) 1.1023(2) 0.0326(5) Uani 1 d .
C13A C 1.3052(3) 1.08680(17) 1.1534(3) 0.0376(5) Uani 1 d .
C14A C 1.3034(3) 1.16328(18) 1.1266(3) 0.0459(6) Uani 1 d .
H14A H 1.3783 1.1932 1.1606 0.055 Uiso 1 calc R
C15A C 1.1909(3) 1.19369(18) 1.0504(4) 0.0511(7) Uani 1 d .
H15A H 1.1906 1.2439 1.0292 0.061 Uiso 1 calc R
C16A C 1.0760(3) 1.14811(18) 1.0046(3) 0.0455(6) Uani 1 d .
H16A H 0.9993 1.1692 0.9538 0.055 Uiso 1 calc R
C17A C 1.4170(3) 0.97457(19) 1.2449(3) 0.0451(6) Uani 1 d .
H17A H 1.4936 0.9512 1.2922 0.054 Uiso 1 calc R
C18A C 1.4188(3) 1.04882(19) 1.2285(3) 0.0444(6) Uani 1 d .
H18A H 1.4955 1.076 1.2669 0.053 Uiso 1 calc R
O5A O 1.00610(17) 0.98674(12) 0.78310(18) 0.0384(4) Uani 1 d D
H5A H 0.972(4) 1.0262(17) 0.733(3) 0.051(10) Uiso 1 d D
H5B H 1.104(2) 0.985(3) 0.789(4) 0.070(13) Uiso 1 d D
Cu1B Cu 0.73609(3) 0.64876(2) 0.52780(4) 0.03524(9) Uani 1 d D
Cl1B Cl 0.36472(8) 0.83557(4) 0.54628(9) 0.05566(18) Uani 1 d .
Cl2B Cl 0.31754(6) 0.49336(4) 0.39935(7) 0.04363(14) Uani 1 d .
O1B O 0.57556(19) 0.58626(11) 0.46517(19) 0.0378(4) Uani 1 d .
O2B O 0.5934(2) 0.72463(12) 0.5396(2) 0.0445(4) Uani 1 d .
O3B O 0.1035(2) 0.75130(14) 0.4329(2) 0.0490(5) Uani 1 d .
O4B O 0.0846(2) 0.60833(14) 0.3688(2) 0.0479(5) Uani 1 d .
C1B C 0.4580(3) 0.62047(15) 0.4614(2) 0.0315(4) Uani 1 d .
C2B C 0.4686(3) 0.70143(15) 0.5004(2) 0.0350(5) Uani 1 d .
C3B C 0.3492(3) 0.74424(16) 0.4948(3) 0.0382(5) Uani 1 d .
C4B C 0.2139(3) 0.71528(17) 0.4468(2) 0.0375(5) Uani 1 d .
C5B C 0.2035(3) 0.63145(16) 0.4105(2) 0.0353(5) Uani 1 d .
C6B C 0.3277(3) 0.58767(15) 0.4287(2) 0.0343(5) Uani 1 d .
N1B N 0.8668(2) 0.56332(13) 0.5632(2) 0.0339(4) Uani 1 d .
N2B N 0.8909(2) 0.70459(14) 0.6323(2) 0.0371(4) Uani 1 d .
C7B C 0.8500(3) 0.49349(17) 0.5255(3) 0.0409(5) Uani 1 d .
H7B H 0.768 0.4801 0.4731 0.049 Uiso 1 calc R
C8B C 0.9524(3) 0.43888(17) 0.5624(3) 0.0483(6) Uani 1 d .
H8B H 0.9381 0.3901 0.5347 0.058 Uiso 1 calc R
C9B C 1.0729(3) 0.45819(19) 0.6390(3) 0.0473(6) Uani 1 d .
H9B H 1.1412 0.4225 0.6643 0.057 Uiso 1 calc R
C10B C 1.0936(3) 0.53251(17) 0.6799(3) 0.0390(5) Uani 1 d .
C11B C 0.9865(3) 0.58288(15) 0.6390(2) 0.0331(5) Uani 1 d .
C12B C 1.0001(3) 0.65947(15) 0.6755(2) 0.0346(5) Uani 1 d .
C13B C 1.1229(3) 0.68485(19) 0.7513(3) 0.0409(6) Uani 1 d .
C14B C 1.1294(3) 0.7613(2) 0.7796(3) 0.0512(7) Uani 1 d .
H14B H 1.2085 0.7809 0.8289 0.061 Uiso 1 calc R
C15B C 1.0198(4) 0.80635(19) 0.7350(3) 0.0544(7) Uani 1 d .
H15B H 1.0241 0.8569 0.7531 0.065 Uiso 1 calc R
C16B C 0.8998(3) 0.77591(17) 0.6613(3) 0.0464(6) Uani 1 d .
H16B H 0.8247 0.807 0.6323 0.056 Uiso 1 calc R
C17B C 1.2155(3) 0.5588(2) 0.7613(3) 0.0477(7) Uani 1 d .
H17B H 1.2856 0.5253 0.7926 0.057 Uiso 1 calc R
C18B C 1.2303(3) 0.6314(2) 0.7935(3) 0.0490(7) Uani 1 d .
H18B H 1.3119 0.6471 0.8442 0.059 Uiso 1 calc R
O5B O 0.8108(2) 0.69039(13) 0.3402(2) 0.0449(4) Uani 1 d D
H5C H 0.771(4) 0.658(2) 0.276(3) 0.053(10) Uiso 1 d D
H5D H 0.909(2) 0.687(4) 0.342(4) 0.13(3) Uiso 1 d D
O6 O 0.6588(5) 0.8339(2) 0.3221(7) 0.147(3) Uani 1 d D
H6A H 0.6967 0.8373 0.2394 0.25 Uiso 1 d D
H6B H 0.722(9) 0.794(5) 0.355(6) 0.23(5) Uiso 1 d D

loop_
_atom_site_aniso_label
_atom_site_aniso_U_11
_atom_site_aniso_U_22
_atom_site_aniso_U_33
_atom_site_aniso_U_23
_atom_site_aniso_U_13
_atom_site_aniso_U_12
Cu1A 0.02276(15) 0.03479(19) 0.04705(18) 0.00076(15) -0.00333(12) -0.00111(14)
Cl1A 0.0424(3) 0.0272(3) 0.0639(4) -0.0001(3) 0.0046(3) 0.0021(2)
Cl2A 0.0374(3) 0.0289(3) 0.0973(5) 0.0084(3) 0.0019(3) 0.0001(3)
O1A 0.0254(8) 0.0343(10) 0.0685(12) 0.0025(9) -0.0036(8) 0.0006(7)
O2A 0.0258(8) 0.0330(9) 0.0510(9) -0.0008(8) -0.0009(6) -0.0032(7)
O3A 0.0257(8) 0.0412(11) 0.0597(10) 0.0080(9) 0.0027(7) 0.0055(8)
O4A 0.0263(9) 0.0367(10) 0.0799(14) 0.0002(10) -0.0007(8) -0.0024(8)
C1A 0.0271(11) 0.0294(12) 0.0401(11) 0.0001(9) 0.0007(8) 0.0010(9)
C2A 0.0266(10) 0.0310(11) 0.0330(10) -0.0033(9) 0.0019(8) -0.0022(9)
C3A 0.0311(11) 0.0258(11) 0.0399(10) -0.0011(9) 0.0037(8) 0.0007(9)
C4A 0.0269(11) 0.0319(12) 0.0380(10) 0.0005(9) 0.0049(8) 0.0044(9)
C5A 0.0254(11) 0.0332(12) 0.0417(11) -0.0015(10) 0.0029(9) -0.0012(9)
C6A 0.0297(12) 0.0285(12) 0.0507(13) 0.0025(10) 0.0018(9) -0.0006(9)
N1A 0.0293(10) 0.0340(11) 0.0452(10) 0.0020(9) -0.0031(8) -0.0016(8)
N2A 0.0250(10) 0.0366(12) 0.0462(11) -0.0006(9) 0.0012(8) 0.0021(8)
C7A 0.0457(15) 0.0380(15) 0.0571(15) 0.0025(12) -0.0099(12) -0.0085(12)
C8A 0.068(2) 0.0336(14) 0.0677(18) 0.0047(14) -0.0100(15) 0.0003(14)
C9A 0.0484(16) 0.0438(16) 0.0525(14) 0.0047(12) -0.0060(12) 0.0092(12)
C10A 0.0335(12) 0.0406(14) 0.0410(12) 0.0017(11) -0.0009(9) 0.0048(10)
C11A 0.0292(11) 0.0354(13) 0.0367(10) -0.0012(9) 0.0034(8) -0.0011(9)
C12A 0.0242(10) 0.0352(13) 0.0384(11) 0.0000(9) 0.0030(8) 0.0015(9)
C13A 0.0281(11) 0.0415(14) 0.0434(12) -0.0053(10) 0.0055(9) -0.0039(10)
C14A 0.0335(12) 0.0415(16) 0.0626(16) -0.0058(12) 0.0054(11) -0.0092(11)
C15A 0.0433(14) 0.0352(15) 0.0749(19) 0.0067(14) 0.0079(13) -0.0014(12)
C16A 0.0363(13) 0.0369(14) 0.0625(15) 0.0035(13) 0.0020(11) 0.0053(12)
C17A 0.0304(12) 0.0547(18) 0.0480(13) 0.0023(12) -0.0046(10) 0.0049(11)
C18A 0.0267(11) 0.0535(17) 0.0511(13) -0.0047(12) -0.0037(9) -0.0069(11)
O5A 0.0275(7) 0.0405(10) 0.0461(9) 0.0000(8) 0.0004(6) 0.0034(7)
Cu1B 0.02474(16) 0.02907(18) 0.04983(19) -0.00214(15) -0.00425(13) 0.00094(13)
Cl1B 0.0444(3) 0.0377(4) 0.0827(5) -0.0149(3) -0.0014(3) 0.0081(3)
Cl2B 0.0399(3) 0.0339(3) 0.0564(3) -0.0001(3) 0.0028(2) -0.0060(2)
O1B 0.0262(8) 0.0317(9) 0.0536(10) -0.0021(8) -0.0029(7) 0.0012(7)
O2B 0.0288(8) 0.0347(10) 0.0679(12) -0.0084(9) -0.0037(8) 0.0016(7)
O3B 0.0309(9) 0.0475(12) 0.0677(13) 0.0012(10) 0.0028(8) 0.0093(9)
O4B 0.0270(9) 0.0523(13) 0.0637(12) -0.0099(10) 0.0023(8) -0.0018(8)
C1B 0.0267(10) 0.0320(12) 0.0357(10) 0.0006(9) 0.0029(8) 0.0016(9)
C2B 0.0303(11) 0.0320(12) 0.0417(11) -0.0005(10) 0.0004(9) -0.0002(10)
C3B 0.0314(12) 0.0342(13) 0.0484(12) -0.0045(10) 0.0018(9) 0.0031(10)
C4B 0.0295(12) 0.0405(14) 0.0424(11) 0.0017(10) 0.0037(9) 0.0024(10)
C5B 0.0273(11) 0.0411(14) 0.0374(10) -0.0021(10) 0.0035(8) -0.0022(10)
C6B 0.0303(11) 0.0313(12) 0.0406(11) 0.0026(9) 0.0016(8) -0.0026(9)
N1B 0.0263(9) 0.0299(10) 0.0449(10) -0.0006(8) 0.0016(7) -0.0009(8)
N2B 0.0311(10) 0.0327(11) 0.0457(10) -0.0019(9) -0.0023(8) -0.0040(9)
C7B 0.0342(11) 0.0322(13) 0.0557(13) -0.0038(11) 0.0030(9) -0.0023(11)
C8B 0.0475(16) 0.0301(13) 0.0684(17) 0.0000(12) 0.0115(13) 0.0028(12)
C9B 0.0386(14) 0.0406(15) 0.0639(17) 0.0091(13) 0.0111(12) 0.0130(12)
C10B 0.0285(11) 0.0430(14) 0.0459(12) 0.0080(11) 0.0057(9) 0.0057(11)
C11B 0.0260(10) 0.0331(12) 0.0402(11) 0.0010(9) 0.0036(8) -0.0018(9)
C12B 0.0302(10) 0.0336(13) 0.0392(11) 0.0009(9) 0.0016(8) -0.0042(10)
C13B 0.0329(12) 0.0479(16) 0.0408(11) -0.0010(11) -0.0010(9) -0.0101(11)
C14B 0.0456(15) 0.0573(19) 0.0491(14) -0.0101(14) -0.0013(11) -0.0202(14)
C15B 0.0627(19) 0.0397(16) 0.0599(16) -0.0108(13) 0.0043(14) -0.0168(14)
C16B 0.0460(15) 0.0332(14) 0.0589(15) -0.0053(12) 0.0019(12) -0.0011(12)
C17B 0.0293(12) 0.0612(19) 0.0517(14) 0.0105(13) 0.0011(10) 0.0058(12)
C18B 0.0293(12) 0.068(2) 0.0471(13) 0.0037(13) -0.0046(10) -0.0062(12)
O5B 0.0334(9) 0.0472(12) 0.0523(10) -0.0037(9) -0.0022(7) -0.0016(8)
O6 0.092(3) 0.055(2) 0.281(8) 0.018(4) -0.031(4) 0.001(2)

loop_
_atom_type_symbol
_atom_type_description
_atom_type_scat_dispersion_real
_atom_type_scat_dispersion_imag
_atom_type_scat_source
C C 0.018 0.009 'International Tables Vol C Tables 4.2.6.8 and 6.1.1.4'
H H 0 0 'International Tables Vol C Tables 4.2.6.8 and 6.1.1.4'
Cl Cl 0.364 0.702 'International Tables Vol C Tables 4.2.6.8 and 6.1.1.4'
Cu Cu -1.965 0.589 'International Tables Vol C Tables 4.2.6.8 and 6.1.1.4'
N N 0.031 0.018 'International Tables Vol C Tables 4.2.6.8 and 6.1.1.4'
O O 0.049 0.032 'International Tables Vol C Tables 4.2.6.8 and 6.1.1.4'

loop_
_geom_angle_atom_site_label_1
_geom_angle_atom_site_label_2
_geom_angle_atom_site_label_3
_geom_angle
O1A Cu1A O2A 84.23(8)
O1A Cu1A N2A 165.54(9)
O2A Cu1A N2A 95.86(9)
O1A Cu1A N1A 93.94(9)
O2A Cu1A N1A 166.12(9)
N2A Cu1A N1A 82.49(9)
O1A Cu1A O5A 101.67(9)
O2A Cu1A O5A 98.10(7)
N2A Cu1A O5A 92.65(8)
N1A Cu1A O5A 95.75(8)
C1A O1A Cu1A 112.64(18)
C2A O2A Cu1A 112.42(18)
O1A C1A C6A 124.8(3)
O1A C1A C2A 115.7(2)
C6A C1A C2A 119.6(2)
O2A C2A C3A 124.7(3)
O2A C2A C1A 115.0(2)
C3A C2A C1A 120.2(2)
C2A C3A C4A 121.7(2)
C2A C3A Cl1A 119.7(2)
C4A C3A Cl1A 118.50(19)
O3A C4A C3A 126.1(3)
O3A C4A C5A 115.7(2)
C3A C4A C5A 118.2(2)
O4A C5A C6A 124.4(3)
O4A C5A C4A 117.6(2)
C6A C5A C4A 117.9(2)
C1A C6A C5A 122.0(2)
C1A C6A Cl2A 120.1(2)
C5A C6A Cl2A 117.9(2)
C7A N1A C11A 118.7(2)
C7A N1A Cu1A 129.3(2)
C11A N1A Cu1A 111.90(19)
C16A N2A C12A 118.4(2)
C16A N2A Cu1A 129.25(19)
C12A N2A Cu1A 112.21(19)
N1A C7A C8A 121.9(3)
N1A C7A H7A 119
C8A C7A H7A 119
C9A C8A C7A 119.7(3)
C9A C8A H8A 120.1
C7A C8A H8A 120.1
C8A C9A C10A 119.9(3)
C8A C9A H9A 120.1
C10A C9A H9A 120.1
C11A C10A C9A 116.9(3)
C11A C10A C17A 118.6(3)
C9A C10A C17A 124.5(3)
N1A C11A C10A 122.9(3)
N1A C11A C12A 116.8(2)
C10A C11A C12A 120.3(3)
N2A C12A C13A 123.5(3)
N2A C12A C11A 116.5(2)
C13A C12A C11A 119.9(2)
C12A C13A C14A 116.7(3)
C12A C13A C18A 118.8(3)
C14A C13A C18A 124.5(3)
C15A C14A C13A 119.8(3)
C15A C14A H14A 120.1
C13A C14A H14A 120.1
C14A C15A C16A 119.2(3)
C14A C15A H15A 120.4
C16A C15A H15A 120.4
N2A C16A C15A 122.3(3)
N2A C16A H16A 118.9
C15A C16A H16A 118.9
C18A C17A C10A 120.8(3)
C18A C17A H17A 119.6
C10A C17A H17A 119.6
C17A C18A C13A 121.5(3)
C17A C18A H18A 119.2
C13A C18A H18A 119.2
Cu1A O5A H5A 106(2)
Cu1A O5A H5B 114(3)
H5A O5A H5B 111(3)
O2B Cu1B O1B 84.21(8)
O2B Cu1B N1B 164.12(10)
O1B Cu1B N1B 93.73(9)
O2B Cu1B N2B 95.14(9)
O1B Cu1B N2B 166.67(9)
N1B Cu1B N2B 83.23(10)
O2B Cu1B O5B 96.59(9)
O1B Cu1B O5B 102.52(8)
N1B Cu1B O5B 99.23(8)
N2B Cu1B O5B 90.78(8)
C1B O1B Cu1B 112.56(17)
C2B O2B Cu1B 112.43(18)
O1B C1B C6B 124.2(2)
O1B C1B C2B 115.3(2)
C6B C1B C2B 120.5(2)
O2B C2B C3B 124.4(3)
O2B C2B C1B 115.4(2)
C3B C2B C1B 120.1(2)
C2B C3B C4B 121.4(3)
C2B C3B Cl1B 118.8(2)
C4B C3B Cl1B 119.8(2)
O3B C4B C3B 125.1(3)
O3B C4B C5B 117.0(2)
C3B C4B C5B 118.0(2)
O4B C5B C6B 125.2(3)
O4B C5B C4B 116.2(2)
C6B C5B C4B 118.6(2)
C1B C6B C5B 120.5(2)
C1B C6B Cl2B 119.6(2)
C5B C6B Cl2B 119.7(2)
C7B N1B C11B 119.0(2)
C7B N1B Cu1B 129.08(18)
C11B N1B Cu1B 111.90(18)
C16B N2B C12B 118.8(2)
C16B N2B Cu1B 129.6(2)
C12B N2B Cu1B 111.58(18)
N1B C7B C8B 121.9(3)
N1B C7B H7B 119.1
C8B C7B H7B 119.1
C9B C8B C7B 119.4(3)
C9B C8B H8B 120.3
C7B C8B H8B 120.3
C8B C9B C10B 119.7(3)
C8B C9B H9B 120.1
C10B C9B H9B 120.1
C11B C10B C9B 117.0(3)
C11B C10B C17B 118.5(3)
C9B C10B C17B 124.5(3)
N1B C11B C10B 123.0(3)
N1B C11B C12B 116.6(2)
C10B C11B C12B 120.4(2)
N2B C12B C13B 123.1(3)
N2B C12B C11B 116.6(2)
C13B C12B C11B 120.3(3)
C14B C13B C12B 116.6(3)
C14B C13B C18B 125.4(3)
C12B C13B C18B 118.0(3)
C15B C14B C13B 120.0(3)
C15B C14B H14B 120
C13B C14B H14B 120
C14B C15B C16B 119.6(3)
C14B C15B H15B 120.2
C16B C15B H15B 120.2
N2B C16B C15B 121.9(3)
N2B C16B H16B 119.1
C15B C16B H16B 119.1
C18B C17B C10B 121.3(3)
C18B C17B H17B 119.4
C10B C17B H17B 119.4
C17B C18B C13B 121.5(3)
C17B C18B H18B 119.3
C13B C18B H18B 119.3
Cu1B O5B H5C 105(3)
Cu1B O5B H5D 112(3)
H5C O5B H5D 107(4)
H6A O6 H6B 94(4)

loop_
_geom_bond_atom_site_label_1
_geom_bond_atom_site_label_2
_geom_bond_distance
Cu1A O1A 1.943(2)
Cu1A O2A 1.9576(19)
Cu1A N2A 2.009(2)
Cu1A N1A 2.011(2)
Cu1A O5A 2.1981(19)
Cl1A C3A 1.731(3)
Cl2A C6A 1.725(3)
O1A C1A 1.278(3)
O2A C2A 1.280(3)
O3A C4A 1.229(3)
O4A C5A 1.220(4)
C1A C6A 1.375(4)
C1A C2A 1.521(3)
C2A C3A 1.377(4)
C3A C4A 1.415(4)
C4A C5A 1.556(3)
C5A C6A 1.426(4)
N1A C7A 1.323(4)
N1A C11A 1.359(3)
N2A C16A 1.316(4)
N2A C12A 1.356(3)
C7A C8A 1.402(5)
C7A H7A 0.93
C8A C9A 1.357(5)
C8A H8A 0.93
C9A C10A 1.408(5)
C9A H9A 0.93
C10A C11A 1.399(4)
C10A C17A 1.436(4)
C11A C12A 1.431(4)
C12A C13A 1.395(4)
C13A C14A 1.405(4)
C13A C18A 1.431(4)
C14A C15A 1.369(5)
C14A H14A 0.93
C15A C16A 1.406(5)
C15A H15A 0.93
C16A H16A 0.93
C17A C18A 1.348(5)
C17A H17A 0.93
C18A H18A 0.93
O5A H5A 0.921(19)
O5A H5B 0.927(19)
Cu1B O2B 1.942(2)
Cu1B O1B 1.9482(19)
Cu1B N1B 1.987(2)
Cu1B N2B 1.997(2)
Cu1B O5B 2.280(2)
Cl1B C3B 1.730(3)
Cl2B C6B 1.726(3)
O1B C1B 1.275(3)
O2B C2B 1.281(3)
O3B C4B 1.230(4)
O4B C5B 1.236(3)
C1B C6B 1.381(4)
C1B C2B 1.513(4)
C2B C3B 1.370(4)
C3B C4B 1.425(4)
C4B C5B 1.556(4)
C5B C6B 1.417(4)
N1B C7B 1.321(4)
N1B C11B 1.353(3)
N2B C16B 1.320(4)
N2B C12B 1.354(4)
C7B C8B 1.407(4)
C7B H7B 0.93
C8B C9B 1.362(5)
C8B H8B 0.93
C9B C10B 1.411(5)
C9B H9B 0.93
C10B C11B 1.394(4)
C10B C17B 1.434(4)
C11B C12B 1.432(4)
C12B C13B 1.407(3)
C13B C14B 1.407(5)
C13B C18B 1.435(5)
C14B C15B 1.360(6)
C14B H14B 0.93
C15B C16B 1.410(4)
C15B H15B 0.93
C16B H16B 0.93
C17B C18B 1.352(5)
C17B H17B 0.93
C18B H18B 0.93
O5B H5C 0.928(19)
O5B H5D 0.93(2)
O6 H6A 0.973(7)
O6 H6B 0.97(2)

loop_
_geom_torsion_atom_site_label_1
_geom_torsion_atom_site_label_2
_geom_torsion_atom_site_label_3
_geom_torsion_atom_site_label_4
_geom_torsion
O2A Cu1A O1A C1A -0.7(2)
N2A Cu1A O1A C1A 90.4(4)
N1A Cu1A O1A C1A 165.5(2)
O5A Cu1A O1A C1A -97.8(2)
O1A Cu1A O2A C2A 1.58(17)
N2A Cu1A O2A C2A -163.88(17)
N1A Cu1A O2A C2A -81.5(4)
O5A Cu1A O2A C2A 102.59(17)
Cu1A O1A C1A C6A -179.0(2)
Cu1A O1A C1A C2A -0.2(3)
Cu1A O2A C2A C3A 176.42(19)
Cu1A O2A C2A C1A -2.0(3)
O1A C1A C2A O2A 1.5(3)
C6A C1A C2A O2A -179.6(2)
O1A C1A C2A C3A -177.0(2)
C6A C1A C2A C3A 1.9(4)
O2A C2A C3A C4A 175.6(2)
C1A C2A C3A C4A -6.0(4)
O2A C2A C3A Cl1A -1.2(3)
C1A C2A C3A Cl1A 177.22(18)
C2A C3A C4A O3A -176.2(2)
Cl1A C3A C4A O3A 0.6(4)
C2A C3A C4A C5A 5.3(4)
Cl1A C3A C4A C5A -177.93(17)
O3A C4A C5A O4A -0.7(4)
C3A C4A C5A O4A 178.0(2)
O3A C4A C5A C6A -179.2(2)
C3A C4A C5A C6A -0.5(3)
O1A C1A C6A C5A -178.3(3)
C2A C1A C6A C5A 2.9(4)
O1A C1A C6A Cl2A 1.2(4)
C2A C1A C6A Cl2A -177.58(19)
O4A C5A C6A C1A 178.1(3)
C4A C5A C6A C1A -3.5(4)
O4A C5A C6A Cl2A -1.4(4)
C4A C5A C6A Cl2A 176.99(18)
O1A Cu1A N1A C7A 16.1(3)
O2A Cu1A N1A C7A 98.0(4)
N2A Cu1A N1A C7A -178.0(3)
O5A Cu1A N1A C7A -86.0(3)
O1A Cu1A N1A C11A -167.02(18)
O2A Cu1A N1A C11A -85.2(4)
N2A Cu1A N1A C11A -1.11(18)
O5A Cu1A N1A C11A 90.81(18)
O1A Cu1A N2A C16A -107.0(4)
O2A Cu1A N2A C16A -17.4(3)
N1A Cu1A N2A C16A 176.4(3)
O5A Cu1A N2A C16A 81.0(3)
O1A Cu1A N2A C12A 76.9(4)
O2A Cu1A N2A C12A 166.54(17)
N1A Cu1A N2A C12A 0.42(17)
O5A Cu1A N2A C12A -95.04(17)
C11A N1A C7A C8A -1.0(5)
Cu1A N1A C7A C8A 175.6(3)
N1A C7A C8A C9A 0.9(6)
C7A C8A C9A C10A 0.5(6)
C8A C9A C10A C11A -1.7(5)
C8A C9A C10A C17A 178.3(3)
C7A N1A C11A C10A -0.3(4)
Cu1A N1A C11A C10A -177.48(19)
C7A N1A C11A C12A 178.8(3)
Cu1A N1A C11A C12A 1.6(3)
C9A C10A C11A N1A 1.6(4)
C17A C10A C11A N1A -178.4(2)
C9A C10A C11A C12A -177.5(3)
C17A C10A C11A C12A 2.5(4)
C16A N2A C12A C13A 2.4(4)
Cu1A N2A C12A C13A 178.90(19)
C16A N2A C12A C11A -176.2(2)
Cu1A N2A C12A C11A 0.3(3)
N1A C11A C12A N2A -1.3(3)
C10A C11A C12A N2A 177.8(2)
N1A C11A C12A C13A -180.0(2)
C10A C11A C12A C13A -0.8(4)
N2A C12A C13A C14A -0.6(4)
C11A C12A C13A C14A 177.9(2)
N2A C12A C13A C18A 179.3(2)
C11A C12A C13A C18A -2.1(4)
C12A C13A C14A C15A -1.9(4)
C18A C13A C14A C15A 178.1(3)
C13A C14A C15A C16A 2.7(5)
C12A N2A C16A C15A -1.6(4)
Cu1A N2A C16A C15A -177.4(2)
C14A C15A C16A N2A -0.9(5)
C11A C10A C17A C18A -1.2(4)
C9A C10A C17A C18A 178.8(3)
C10A C17A C18A C13A -1.9(5)
C12A C13A C18A C17A 3.5(4)
C14A C13A C18A C17A -176.5(3)
O2B Cu1B O1B C1B -0.51(18)
N1B Cu1B O1B C1B 163.69(18)
N2B Cu1B O1B C1B 87.4(4)
O5B Cu1B O1B C1B -96.00(18)
O1B Cu1B O2B C2B -1.7(2)
N1B Cu1B O2B C2B -85.0(4)
N2B Cu1B O2B C2B -168.3(2)
O5B Cu1B O2B C2B 100.3(2)
Cu1B O1B C1B C6B -175.65(19)
Cu1B O1B C1B C2B 2.3(3)
Cu1B O2B C2B C3B -178.0(2)
Cu1B O2B C2B C1B 3.3(3)
O1B C1B C2B O2B -3.9(3)
C6B C1B C2B O2B 174.2(2)
O1B C1B C2B C3B 177.4(2)
C6B C1B C2B C3B -4.6(4)
O2B C2B C3B C4B 178.3(3)
C1B C2B C3B C4B -3.1(4)
O2B C2B C3B Cl1B -1.2(4)
C1B C2B C3B Cl1B 177.47(19)
C2B C3B C4B O3B -176.2(3)
Cl1B C3B C4B O3B 3.3(4)
C2B C3B C4B C5B 4.7(4)
Cl1B C3B C4B C5B -175.90(19)
O3B C4B C5B O4B 1.0(4)
C3B C4B C5B O4B -179.8(2)
O3B C4B C5B C6B -178.2(2)
C3B C4B C5B C6B 1.0(3)
O1B C1B C6B C5B -171.7(2)
C2B C1B C6B C5B 10.4(4)
O1B C1B C6B Cl2B 3.9(4)
C2B C1B C6B Cl2B -173.96(18)
O4B C5B C6B C1B 172.4(2)
C4B C5B C6B C1B -8.6(4)
O4B C5B C6B Cl2B -3.3(4)
C4B C5B C6B Cl2B 175.80(17)
O2B Cu1B N1B C7B 95.5(4)
O1B Cu1B N1B C7B 13.5(2)
N2B Cu1B N1B C7B -179.5(2)
O5B Cu1B N1B C7B -89.8(2)
O2B Cu1B N1B C11B -83.1(4)
O1B Cu1B N1B C11B -165.08(17)
N2B Cu1B N1B C11B 1.89(17)
O5B Cu1B N1B C11B 91.58(17)
O2B Cu1B N2B C16B -18.0(3)
O1B Cu1B N2B C16B -104.6(5)
N1B Cu1B N2B C16B 177.9(3)
O5B Cu1B N2B C16B 78.7(3)
O2B Cu1B N2B C12B 162.75(18)
O1B Cu1B N2B C12B 76.1(5)
N1B Cu1B N2B C12B -1.36(18)
O5B Cu1B N2B C12B -100.56(18)
C11B N1B C7B C8B 0.3(4)
Cu1B N1B C7B C8B -178.2(2)
N1B C7B C8B C9B -0.1(5)
C7B C8B C9B C10B -0.2(5)
C8B C9B C10B C11B 0.4(4)
C8B C9B C10B C17B 179.4(3)
C7B N1B C11B C10B -0.2(4)
Cu1B N1B C11B C10B 178.61(19)
C7B N1B C11B C12B 179.1(2)
Cu1B N1B C11B C12B -2.1(3)
C9B C10B C11B N1B -0.2(4)
C17B C10B C11B N1B -179.3(2)
C9B C10B C11B C12B -179.5(2)
C17B C10B C11B C12B 1.4(4)
C16B N2B C12B C13B 0.5(4)
Cu1B N2B C12B C13B 179.9(2)
C16B N2B C12B C11B -178.7(3)
Cu1B N2B C12B C11B 0.6(3)
N1B C11B C12B N2B 1.0(3)
C10B C11B C12B N2B -179.7(2)
N1B C11B C12B C13B -178.3(2)
C10B C11B C12B C13B 1.1(4)
N2B C12B C13B C14B -1.0(4)
C11B C12B C13B C14B 178.2(2)
N2B C12B C13B C18B 178.8(2)
C11B C12B C13B C18B -2.0(4)
C12B C13B C14B C15B 0.4(4)
C18B C13B C14B C15B -179.3(3)
C13B C14B C15B C16B 0.5(5)
C12B N2B C16B C15B 0.5(5)
Cu1B N2B C16B C15B -178.7(2)
C14B C15B C16B N2B -1.0(5)
C11B C10B C17B C18B -3.0(4)
C9B C10B C17B C18B 178.0(3)
C10B C17B C18B C13B 2.1(4)
C14B C13B C18B C17B -179.8(3)
C12B C13B C18B C17B 0.5(4)
